data_1536498
loop_
_publ_author_name
'Dolbecq, A.'
'du Peloux, C.'
'Auberty, A.L.'
'Secheresse, F.'
'Barboux, P.'
'Mason, S.A.'
'Cadot, E.'
'Marrot, J.'

_publ_section_title
;
 Synthesis, X-ray and neutron diffraction characterization and ionic
 conduction properties of a new oxothiomolybdate Li3 (Mo8 S8 O8 (O H)8 (H
 W O5 (H2 O))) * 18(H2 O)
;
_journal_name_full 'Chemistry - A European Journal'
_journal_page_first 350
_journal_page_last 356
_journal_volume 8
_journal_year 2002
_chemical_formula_sum 'H47 Li3 Mo8 O40 S8 W'
_chemical_name_systematic 'Li3 (Mo8 S8 O8 (O H)8 (H W O5 (H2 O))) (H2 O)18'
_space_group_IT_number 12
_symmetry_space_group_name_Hall '-C 2y'
_symmetry_space_group_name_H-M 'C 1 2/m 1'
_cell_angle_alpha 90
_cell_angle_beta 133.865
_cell_angle_gamma 90
_cell_formula_units_Z 2
_cell_length_a 20.6754
_cell_length_b 11.1509
_cell_length_c 14.5769
_cell_volume 2422.975
_citation_journal_id_ASTM CEUJED
_cod_data_source_file Dolbecq_CEUJED_2002_324.cif
_cod_data_source_block H47Li3Mo8O40S8W1
_cod_original_formula_sum 'H47 Li3 Mo8 O40 S8 W1'
_cod_database_code 1536498

loop_
_symmetry_equiv_pos_as_xyz
x,y,z
-x,y,-z
-x,-y,-z
x,-y,z
x+1/2,y+1/2,z
-x+1/2,y+1/2,-z
-x+1/2,-y+1/2,-z
x+1/2,-y+1/2,z

loop_
_atom_site_label
_atom_site_type_symbol
_atom_site_fract_x
_atom_site_fract_y
_atom_site_fract_z
_atom_site_occupancy
_atom_site_U_iso_or_equiv
H7 H+1 -0.3535 0.8586 -0.3473 1 0.0
O14 O-2 0.0965 0.103 0.0521 0.21 0.0
O6 O-2 -0.3745 0.5 -0.3049 1 0.0
H20 H+1 0.059 0.176 0.028 0.21 0.0
H6 H+1 -0.3996 0.8648 -0.2975 1 0.0
H22 H+1 0.074 0.037 0.098 0.22 0.0
H5 H+1 0.1165 0.4 0.15 0.25 0.0
O5 O-2 -0.2601 0.5 0.0227 1 0.0
O3 O-2 0.2748 0.3919 0.3562 1 0.0
H18 H+1 -0.0217 0.114 0.16 0.35 0.0
Mo3 Mo+5 -0.17546 0.5 0.0291 1 0.0
O2 O-2 0.0553 0.5 0.4256 1 0.0
H23 H+1 0.176 0 0.075 0.15 0.0
O9 O-2 0 0.6883 0 1 0.0
H16 H+1 -0.0344 0.1369 0.255 0.5 0.0
H3 H+1 0.2574 0.3084 0.3345 1 0.0
H10 H+1 0.0201 0.054 0.4306 0.5 0.0
H17 H+1 -0.1303 0.1293 0.1365 0.7 0.0
S1 S-2 0.1146 0.3351 0.3232 1 0.0
H21 H+1 0.0543 0.175 0.091 0.21 0.0
H8 H+1 0.1033 0.131 0.4942 1 0.0
Mo2 Mo+5 0.03204 0.5 0.2892 1 0.0
Li1 Li+1 0.5 0.2628 0.5 1 0.0
O16 O-2 0.154 0 0.114 0.15 0.0
O15 O-2 0.0778 0.1015 0.1503 0.21 0.0
O11 O-2 0.0393 0.1359 0.4366 1 0.0
O7 O-2 -0.08398 0.6096 0.1894 1 0.0
H11 H+1 0.2365 0.1094 0.357 0.4 0.0
H2 H+1 -0.035 0.704 -0.096 0.25 0.0
O13 O-2 -0.0744 0.1521 0.1684 1 0.0
H4 H+1 -0.0796 0.6923 0.1722 1 0.0
Mo4 Mo+5 -0.26564 0.5 -0.2284 1 0.0
W1 W+6 0 0.5329 0 0.5 0.0
O10 O-2 -0.4086 0.8557 -0.3707 1 0.0
H13 H+1 0.2005 0.1238 0.2331 0.7 0.0
H19 H+1 0.1 0.112 -0.014 0.21 0.0
H24 H+1 0.087 0 0.057 0.15 0.0
S2 S-2 -0.2118 0.6644 -0.0961 1 0.0
H15 H+1 -0.1123 0.109 0.109 0.45 0.0
O1 O-2 0.2749 0.5 0.5393 1 0.0
O12 O-2 0.253 0.1531 0.325 1 0.0
Li2 Li+1 0 0.5 0.5 1 0.0
H9 H+1 0.0139 0.1437 0.3548 0.5 0.0
H1 H+1 -0.064 0.708 -0.027 0.25 0.0
H14 H+1 0.2744 0.1277 0.4059 0.65 0.0
O4 O-2 0.124 0.5 0.1594 1 0.0
Mo1 Mo+5 0.20346 0.5 0.3788 1 0.0
O8 O-2 -0.0355 0.5 0.0863 1 0.0
H12 H+1 0.194 0.131 0.281 0.25 0.0
